data_7159698
loop_
_publ_author_name
'Liu, Xiaoyu'
'Sun, Yaru'
'Hong, Shuang'
'Ji, Xia'
'Gao, Wei'
'Yuan, Haolin'
'Zhang, Yue'
'Lei, Bin'
'Tang, Liangfu'
'Fan, Zhijin'

_publ_section_title
;
 Synthesis of fungicidal morpholines and isochromenopyridinones <i>via</i>
 acid-catalyzed intramolecular reactions of isoindolinones.
;
_journal_issue 1
_journal_name_full 'Organic &amp; biomolecular chemistry'
_journal_page_first 120
_journal_page_last 125
_journal_paper_doi 10.1039/d3ob01717f
_journal_volume 22
_journal_year 2023
_chemical_formula_moiety 'C14 H11 N O2'
_chemical_formula_sum 'C14 H11 N O2'
_chemical_formula_weight 225.24
_space_group_crystal_system monoclinic
_space_group_IT_number 13
_space_group_name_Hall '-P 2yac'
_space_group_name_H-M_alt 'P 1 2/n 1'
_atom_sites_solution_hydrogens geom
_atom_sites_solution_primary iterative
_audit_creation_date 2023-06-12
_audit_creation_method
;
Olex2 1.5
(compiled 2022.04.07 svn.rca3783a0 for OlexSys, GUI svn.r6498)
;
_audit_update_record
;
2023-09-29 deposited with the CCDC.	2023-11-28 downloaded from the CCDC.
;
_cell_angle_alpha 90
_cell_angle_beta 93.381(6)
_cell_angle_gamma 90
_cell_formula_units_Z 4
_cell_length_a 6.6228(5)
_cell_length_b 8.4131(6)
_cell_length_c 18.9386(13)
_cell_measurement_reflns_used 2235
_cell_measurement_temperature 136.2(3)
_cell_measurement_theta_max 28.6950
_cell_measurement_theta_min 3.8970
_cell_volume 1053.39(13)
_computing_molecular_graphics 'Olex2 1.5 (Dolomanov et al., 2009)'
_computing_publication_material 'Olex2 1.5 (Dolomanov et al., 2009)'
_computing_structure_refinement 'SHELXL 2014/1 (Sheldrick, 2015)'
_computing_structure_solution 'olex2.solve 1.5 (Bourhis et al., 2015)'
_diffrn_ambient_temperature 136.2(3)
_diffrn_detector 'Bruker APEX2 area detector'
_diffrn_detector_area_resol_mean 7.9
_diffrn_detector_type 'CCD area detector'
_diffrn_measured_fraction_theta_full 0.985
_diffrn_measured_fraction_theta_max 0.986
_diffrn_measurement_device 'three-circle diffractometer'
_diffrn_measurement_device_type 'Bruker SMART APEX2 area detector'
_diffrn_measurement_method '\w and \f scans'
_diffrn_radiation_monochromator 'mirror optics'
_diffrn_radiation_probe x-ray
_diffrn_radiation_type MoK\a
_diffrn_radiation_wavelength 0.71073
_diffrn_reflns_av_R_equivalents 0.0351
_diffrn_reflns_av_unetI/netI 0.0378
_diffrn_reflns_Laue_measured_fraction_full 0.985
_diffrn_reflns_Laue_measured_fraction_max 0.986
_diffrn_reflns_limit_h_max 8
_diffrn_reflns_limit_h_min -8
_diffrn_reflns_limit_k_max 10
_diffrn_reflns_limit_k_min -10
_diffrn_reflns_limit_l_max 23
_diffrn_reflns_limit_l_min -22
_diffrn_reflns_number 6655
_diffrn_reflns_point_group_measured_fraction_full 0.985
_diffrn_reflns_point_group_measured_fraction_max 0.986
_diffrn_reflns_theta_full 25.242
_diffrn_reflns_theta_max 26.499
_diffrn_reflns_theta_min 3.204
_diffrn_source 'microfocus sealed X-ray tube'
_diffrn_source_type 'Incoatec I\ms'
_exptl_absorpt_coefficient_mu 0.096
_exptl_absorpt_correction_T_max 1.00000
_exptl_absorpt_correction_T_min 0.85420
_exptl_absorpt_correction_type multi-scan
_exptl_crystal_colour 'light colourless'
_exptl_crystal_colour_modifier light
_exptl_crystal_colour_primary colourless
_exptl_crystal_density_diffrn 1.420
_exptl_crystal_description block
_exptl_crystal_F_000 472
_exptl_crystal_size_max 1
_exptl_crystal_size_mid 0.5
_exptl_crystal_size_min 0.2
_refine_diff_density_max 0.667
_refine_diff_density_min -0.459
_refine_diff_density_rms 0.121
_refine_ls_extinction_method none
_refine_ls_goodness_of_fit_ref 1.023
_refine_ls_hydrogen_treatment constr
_refine_ls_matrix_type full
_refine_ls_number_parameters 155
_refine_ls_number_reflns 2163
_refine_ls_number_restraints 0
_refine_ls_restrained_S_all 1.023
_refine_ls_R_factor_all 0.1231
_refine_ls_R_factor_gt 0.1122
_refine_ls_shift/su_max 0.000
_refine_ls_shift/su_mean 0.000
_refine_ls_structure_factor_coef Fsqd
_refine_ls_weighting_details 'w=1/[\s^2^(Fo^2^)+(0.0050P)^2^+12.0000P] where P=(Fo^2^+2Fc^2^)/3'
_refine_ls_weighting_scheme calc
_refine_ls_wR_factor_gt 0.2190
_refine_ls_wR_factor_ref 0.2236
_reflns_Friedel_coverage 0.000
_reflns_number_gt 1781
_reflns_number_total 2163
_reflns_threshold_expression 'I > 2\s(I)'
_cod_data_source_file d3ob01717f2.cif
_cod_data_source_block p200907a9
_cod_depositor_comments 'Adding full bibliography for 7159697--7159698.cif.'
_cod_database_code 7159698
_shelxl_version_number 2014-1
_shelx_space_group_comment
;
The symmetry employed for this shelxl refinement is uniquely defined
by the following loop, which should always be used as a source of
symmetry information in preference to the above space-group names.
They are only intended as comments.
;
_shelx_estimated_absorpt_t_max 0.981
_shelx_estimated_absorpt_t_min 0.910
_olex2_refinement_description
;
1. Fixed Uiso
 At 1.2 times of:
  All C(H) groups, All C(H,H) groups
 At 1.5 times of:
  All C(H,H,H) groups
2.a Secondary CH2 refined with riding coordinates:
 C13(H13A,H13B)
2.b Aromatic/amide H refined with riding coordinates:
 C10(H10), C11(H11), C4(H4), C1(H1), C2(H2), C3(H3)
2.c Idealised Me refined as rotating group:
 C14(H14A,H14B,H14C)
;
_olex2_submission_special_instructions 'No special instructions were received'

loop_
_space_group_symop_operation_xyz
'x, y, z'
'-x+1/2, y, -z+1/2'
'-x, -y, -z'
'x-1/2, -y, z-1/2'

loop_
_atom_site_label
_atom_site_type_symbol
_atom_site_fract_x
_atom_site_fract_y
_atom_site_fract_z
_atom_site_U_iso_or_equiv
_atom_site_adp_type
_atom_site_occupancy
_atom_site_site_symmetry_order
_atom_site_calc_flag
_atom_site_refinement_flags_posn
_atom_site_refinement_flags_adp
_atom_site_refinement_flags_occupancy
_atom_site_disorder_assembly
_atom_site_disorder_group
O1 O 0.5092(5) 0.6422(3) 0.28384(16) 0.0130(7) Uani 1 1 d . . . . .
O2 O 0.5312(5) 0.6689(4) 0.39991(17) 0.0182(7) Uani 1 1 d . . . . .
N1 N 0.4800(6) 0.2928(4) 0.1674(2) 0.0141(8) Uani 1 1 d . . . . .
C9 C 0.4946(6) 0.3831(5) 0.2263(2) 0.0123(9) Uani 1 1 d . . . . .
C6 C 0.5245(6) 0.4022(5) 0.3564(2) 0.0125(9) Uani 1 1 d . . . . .
C12 C 0.4814(6) 0.6302(5) 0.1587(2) 0.0126(9) Uani 1 1 d . . . . .
C5 C 0.5097(6) 0.3070(5) 0.2956(2) 0.0099(8) Uani 1 1 d . . . . .
C8 C 0.4948(6) 0.5498(5) 0.2228(2) 0.0094(8) Uani 1 1 d . . . . .
C10 C 0.4655(7) 0.3683(6) 0.1062(2) 0.0163(9) Uani 1 1 d . . . . .
H10 H 0.4543 0.3060 0.0643 0.020 Uiso 1 1 calc R U . . .
C11 C 0.4655(7) 0.5349(5) 0.0987(2) 0.0158(9) Uani 1 1 d . . . . .
H11 H 0.4546 0.5818 0.0530 0.019 Uiso 1 1 calc R U . . .
C4 C 0.5092(7) 0.1407(5) 0.3033(2) 0.0148(9) Uani 1 1 d . . . . .
H4 H 0.5007 0.0744 0.2627 0.018 Uiso 1 1 calc R U . . .
C7 C 0.5223(6) 0.5772(5) 0.3509(2) 0.0101(8) Uani 1 1 d . . . . .
C1 C 0.5364(7) 0.3328(5) 0.4236(2) 0.0137(9) Uani 1 1 d . . . . .
H1 H 0.5450 0.3980 0.4646 0.016 Uiso 1 1 calc R U . . .
C2 C 0.5355(7) 0.1690(6) 0.4302(3) 0.0187(10) Uani 1 1 d . . . . .
H2 H 0.5447 0.1215 0.4758 0.022 Uiso 1 1 calc R U . . .
C13 C 0.4845(7) 0.8098(5) 0.1574(2) 0.0145(9) Uani 1 1 d . . . . .
H13A H 0.6071 0.8468 0.1851 0.017 Uiso 1 1 calc R U . . .
H13B H 0.3656 0.8493 0.1815 0.017 Uiso 1 1 calc R U . . .
C3 C 0.5211(7) 0.0737(5) 0.3700(3) 0.0185(10) Uani 1 1 d . . . . .
H3 H 0.5194 -0.0387 0.3748 0.022 Uiso 1 1 calc R U . . .
C14 C 0.4825(9) 0.8843(6) 0.0840(3) 0.0247(11) Uani 1 1 d . . . . .
H14A H 0.3617 0.8490 0.0560 0.037 Uiso 1 1 calc R U . . .
H14B H 0.6038 0.8514 0.0606 0.037 Uiso 1 1 calc R U . . .
H14C H 0.4806 1.0003 0.0883 0.037 Uiso 1 1 calc R U . . .

loop_
_atom_site_aniso_label
_atom_site_aniso_U_11
_atom_site_aniso_U_22
_atom_site_aniso_U_33
_atom_site_aniso_U_23
_atom_site_aniso_U_13
_atom_site_aniso_U_12
O1 0.0188(16) 0.0068(14) 0.0134(15) -0.0032(12) 0.0023(12) -0.0003(12)
O2 0.0283(19) 0.0108(15) 0.0156(16) -0.0034(13) 0.0017(13) 0.0011(14)
N1 0.0090(17) 0.0106(18) 0.023(2) -0.0038(15) 0.0040(14) -0.0020(14)
C9 0.0047(18) 0.015(2) 0.018(2) -0.0025(17) 0.0025(16) 0.0012(16)
C6 0.0069(19) 0.011(2) 0.019(2) -0.0020(17) 0.0000(16) -0.0009(16)
C12 0.0094(19) 0.014(2) 0.014(2) -0.0024(17) 0.0008(16) -0.0002(17)
C5 0.0050(18) 0.0039(18) 0.021(2) -0.0010(16) 0.0028(16) 0.0002(15)
C8 0.0082(18) 0.0043(19) 0.016(2) -0.0036(16) 0.0026(15) -0.0001(15)
C10 0.015(2) 0.018(2) 0.016(2) -0.0066(18) 0.0011(17) -0.0019(18)
C11 0.017(2) 0.012(2) 0.018(2) -0.0008(18) 0.0013(17) 0.0009(18)
C4 0.013(2) 0.009(2) 0.023(2) -0.0038(17) 0.0009(17) 0.0001(17)
C7 0.0106(19) 0.0030(18) 0.017(2) 0.0018(16) 0.0049(16) 0.0011(15)
C1 0.014(2) 0.0067(19) 0.020(2) -0.0010(17) 0.0001(17) -0.0031(17)
C2 0.020(2) 0.016(2) 0.020(2) 0.0057(19) -0.0015(18) -0.0015(19)
C13 0.020(2) 0.0032(19) 0.020(2) 0.0040(16) 0.0004(18) -0.0010(17)
C3 0.018(2) 0.0033(19) 0.034(3) 0.0045(18) 0.003(2) -0.0003(17)
C14 0.041(3) 0.015(2) 0.018(2) 0.0055(19) -0.001(2) -0.001(2)

loop_
_atom_type_symbol
_atom_type_description
_atom_type_scat_dispersion_real
_atom_type_scat_dispersion_imag
_atom_type_scat_source
C C 0.0033 0.0016 'International Tables Vol C Tables 4.2.6.8 and 6.1.1.4'
H H 0.0000 0.0000 'International Tables Vol C Tables 4.2.6.8 and 6.1.1.4'
N N 0.0061 0.0033 'International Tables Vol C Tables 4.2.6.8 and 6.1.1.4'
O O 0.0106 0.0060 'International Tables Vol C Tables 4.2.6.8 and 6.1.1.4'

loop_
_geom_angle_atom_site_label_1
_geom_angle_atom_site_label_2
_geom_angle_atom_site_label_3
_geom_angle
_geom_angle_site_symmetry_1
_geom_angle_site_symmetry_3
_geom_angle_publ_flag
C7 O1 C8 122.7(3) . . ?
C10 N1 C9 117.0(4) . . ?
N1 C9 C5 119.7(4) . . ?
N1 C9 C8 121.6(4) . . ?
C8 C9 C5 118.8(4) . . ?
C5 C6 C7 120.8(4) . . ?
C1 C6 C5 120.5(4) . . ?
C1 C6 C7 118.7(4) . . ?
C8 C12 C11 115.6(4) . . ?
C8 C12 C13 120.1(4) . . ?
C11 C12 C13 124.3(4) . . ?
C6 C5 C9 119.1(4) . . ?
C6 C5 C4 118.9(4) . . ?
C4 C5 C9 122.0(4) . . ?
O1 C8 C9 121.2(4) . . ?
C12 C8 O1 116.9(4) . . ?
C12 C8 C9 121.9(4) . . ?
N1 C10 H10 117.7 . . ?
N1 C10 C11 124.5(4) . . ?
C11 C10 H10 117.7 . . ?
C12 C11 C10 119.5(4) . . ?
C12 C11 H11 120.3 . . ?
C10 C11 H11 120.3 . . ?
C5 C4 H4 119.9 . . ?
C3 C4 C5 120.1(4) . . ?
C3 C4 H4 119.9 . . ?
O1 C7 C6 117.4(4) . . ?
O2 C7 O1 116.9(4) . . ?
O2 C7 C6 125.8(4) . . ?
C6 C1 H1 120.1 . . ?
C2 C1 C6 119.9(4) . . ?
C2 C1 H1 120.1 . . ?
C1 C2 H2 120.0 . . ?
C1 C2 C3 119.9(4) . . ?
C3 C2 H2 120.0 . . ?
C12 C13 H13A 108.5 . . ?
C12 C13 H13B 108.5 . . ?
C12 C13 C14 115.2(4) . . ?
H13A C13 H13B 107.5 . . ?
C14 C13 H13A 108.5 . . ?
C14 C13 H13B 108.5 . . ?
C4 C3 C2 120.8(4) . . ?
C4 C3 H3 119.6 . . ?
C2 C3 H3 119.6 . . ?
C13 C14 H14A 109.5 . . ?
C13 C14 H14B 109.5 . . ?
C13 C14 H14C 109.5 . . ?
H14A C14 H14B 109.5 . . ?
H14A C14 H14C 109.5 . . ?
H14B C14 H14C 109.5 . . ?

loop_
_geom_bond_atom_site_label_1
_geom_bond_atom_site_label_2
_geom_bond_distance
_geom_bond_site_symmetry_2
_geom_bond_publ_flag
O1 C8 1.393(5) . ?
O1 C7 1.381(5) . ?
O2 C7 1.205(5) . ?
N1 C9 1.349(6) . ?
N1 C10 1.320(6) . ?
C9 C5 1.458(6) . ?
C9 C8 1.404(6) . ?
C6 C5 1.402(6) . ?
C6 C7 1.476(6) . ?
C6 C1 1.398(6) . ?
C12 C8 1.388(6) . ?
C12 C11 1.390(6) . ?
C12 C13 1.512(6) . ?
C5 C4 1.407(6) . ?
C10 H10 0.9500 . ?
C10 C11 1.409(6) . ?
C11 H11 0.9500 . ?
C4 H4 0.9500 . ?
C4 C3 1.380(7) . ?
C1 H1 0.9500 . ?
C1 C2 1.384(6) . ?
C2 H2 0.9500 . ?
C2 C3 1.393(7) . ?
C13 H13A 0.9900 . ?
C13 H13B 0.9900 . ?
C13 C14 1.524(6) . ?
C3 H3 0.9500 . ?
C14 H14A 0.9800 . ?
C14 H14B 0.9800 . ?
C14 H14C 0.9800 . ?

loop_
_geom_torsion_atom_site_label_1
_geom_torsion_atom_site_label_2
_geom_torsion_atom_site_label_3
_geom_torsion_atom_site_label_4
_geom_torsion
_geom_torsion_site_symmetry_1
_geom_torsion_site_symmetry_2
_geom_torsion_site_symmetry_3
_geom_torsion_site_symmetry_4
_geom_torsion_publ_flag
N1 C9 C5 C6 -179.9(4) . . . . ?
N1 C9 C5 C4 -0.1(6) . . . . ?
N1 C9 C8 O1 179.8(4) . . . . ?
N1 C9 C8 C12 -0.4(7) . . . . ?
N1 C10 C11 C12 0.0(8) . . . . ?
C9 N1 C10 C11 0.4(7) . . . . ?
C9 C5 C4 C3 -179.1(4) . . . . ?
C6 C5 C4 C3 0.7(7) . . . . ?
C6 C1 C2 C3 -0.5(7) . . . . ?
C5 C9 C8 O1 0.0(6) . . . . ?
C5 C9 C8 C12 179.8(4) . . . . ?
C5 C6 C7 O1 -1.3(6) . . . . ?
C5 C6 C7 O2 178.8(4) . . . . ?
C5 C6 C1 C2 0.6(7) . . . . ?
C5 C4 C3 C2 -0.6(7) . . . . ?
C8 O1 C7 O2 -179.0(4) . . . . ?
C8 O1 C7 C6 1.1(6) . . . . ?
C8 C9 C5 C6 -0.2(6) . . . . ?
C8 C9 C5 C4 179.6(4) . . . . ?
C8 C12 C11 C10 -0.5(7) . . . . ?
C8 C12 C13 C14 176.2(4) . . . . ?
C10 N1 C9 C5 179.6(4) . . . . ?
C10 N1 C9 C8 -0.2(6) . . . . ?
C11 C12 C8 O1 -179.4(4) . . . . ?
C11 C12 C8 C9 0.7(6) . . . . ?
C11 C12 C13 C14 -3.8(7) . . . . ?
C7 O1 C8 C9 -0.5(6) . . . . ?
C7 O1 C8 C12 179.6(4) . . . . ?
C7 C6 C5 C9 0.8(6) . . . . ?
C7 C6 C5 C4 -179.0(4) . . . . ?
C7 C6 C1 C2 179.0(4) . . . . ?
C1 C6 C5 C9 179.1(4) . . . . ?
C1 C6 C5 C4 -0.7(6) . . . . ?
C1 C6 C7 O1 -179.6(4) . . . . ?
C1 C6 C7 O2 0.5(7) . . . . ?
C1 C2 C3 C4 0.5(7) . . . . ?
C13 C12 C8 O1 0.5(6) . . . . ?
C13 C12 C8 C9 -179.3(4) . . . . ?
C13 C12 C11 C10 179.6(4) . . . . ?
